data_7126921
loop_
_publ_author_name
'Wang, Min'
'Yang, Tingting'
'Tian, Rongqiang'
'Wei, Donghui'
'Duan, Zheng'
'Mathey, Fran\,cois'

_publ_section_title
;
 The chemistry of phosphirane-substituted phosphinidene complexes.
;
_journal_issue 67
_journal_name_full 'Chemical communications (Cambridge, England)'
_journal_page_first 9707
_journal_page_last 9710
_journal_paper_doi 10.1039/d0cc04501b
_journal_volume 56
_journal_year 2020
_chemical_formula_moiety 'C10 H8 O5 P W'
_chemical_formula_sum 'C10 H8 O5 P W'
_chemical_formula_weight 422.98
_space_group_crystal_system tetragonal
_space_group_IT_number 92
_space_group_name_Hall 'P 4abw 2nw'
_space_group_name_H-M_alt 'P 41 21 2'
_atom_sites_solution_hydrogens geom
_atom_sites_solution_primary iterative
_audit_creation_date 2020-06-18
_audit_creation_method
;
Olex2 1.2-alpha
(compiled 2018.05.29 svn.r3508 for OlexSys, GUI svn.r5506)
;
_audit_update_record
;
2020-06-18 deposited with the CCDC.	2020-07-14 downloaded from the CCDC.
;
_cell_angle_alpha 90
_cell_angle_beta 90
_cell_angle_gamma 90
_cell_formula_units_Z 8
_cell_length_a 15.924(5)
_cell_length_b 15.924(5)
_cell_length_c 9.853(3)
_cell_measurement_reflns_used 8441
_cell_measurement_temperature 300(2)
_cell_measurement_theta_max 25.42
_cell_measurement_theta_min 2.56
_cell_volume 2498.5(13)
_computing_cell_refinement 'SAINT v8.37A (Bruker, 2015)'
_computing_data_reduction 'SAINT v8.37A (Bruker, 2015)'
_computing_molecular_graphics 'Olex2 (Dolomanov et al., 2009)'
_computing_publication_material 'Olex2 (Dolomanov et al., 2009)'
_computing_structure_refinement 'ShelXL (Sheldrick, 2015)'
_computing_structure_solution 'olex2.solve (Bourhis et al., 2015)'
_diffrn_ambient_temperature 300.13
_diffrn_measured_fraction_theta_full 0.995
_diffrn_measured_fraction_theta_max 0.996
_diffrn_measurement_device_type 'Bruker APEX-II CCD'
_diffrn_measurement_method '\f and \w scans'
_diffrn_radiation_type MoK\a
_diffrn_radiation_wavelength 0.71073
_diffrn_reflns_av_R_equivalents 0.1267
_diffrn_reflns_av_unetI/netI 0.0698
_diffrn_reflns_Laue_measured_fraction_full 0.995
_diffrn_reflns_Laue_measured_fraction_max 0.996
_diffrn_reflns_limit_h_max 20
_diffrn_reflns_limit_h_min -20
_diffrn_reflns_limit_k_max 20
_diffrn_reflns_limit_k_min -20
_diffrn_reflns_limit_l_max 11
_diffrn_reflns_limit_l_min -12
_diffrn_reflns_number 26658
_diffrn_reflns_point_group_measured_fraction_full 0.996
_diffrn_reflns_point_group_measured_fraction_max 0.997
_diffrn_reflns_theta_full 25.242
_diffrn_reflns_theta_max 27.551
_diffrn_reflns_theta_min 2.431
_diffrn_standards_number 0
_exptl_absorpt_coefficient_mu 9.380
_exptl_absorpt_correction_T_max 0.454
_exptl_absorpt_correction_T_min 0.165
_exptl_absorpt_correction_type multi-scan
_exptl_crystal_density_diffrn 2.249
_exptl_crystal_description needle
_exptl_crystal_F_000 1576
_exptl_crystal_size_max 0.3
_exptl_crystal_size_mid 0.15
_exptl_crystal_size_min 0.1
_refine_diff_density_max 1.350
_refine_diff_density_min -0.904
_refine_diff_density_rms 0.204
_refine_ls_abs_structure_details
;
 Flack x determined using 761 quotients [(I+)-(I-)]/[(I+)+(I-)]
 (Parsons and Flack (2004), Acta Cryst. A60, s61).
;
_refine_ls_abs_structure_Flack 0.076(14)
_refine_ls_extinction_method none
_refine_ls_goodness_of_fit_ref 1.121
_refine_ls_hydrogen_treatment constr
_refine_ls_matrix_type full
_refine_ls_number_parameters 155
_refine_ls_number_reflns 2880
_refine_ls_number_restraints 0
_refine_ls_restrained_S_all 1.121
_refine_ls_R_factor_all 0.0898
_refine_ls_R_factor_gt 0.0582
_refine_ls_shift/su_max 0.000
_refine_ls_shift/su_mean 0.000
_refine_ls_structure_factor_coef Fsqd
_refine_ls_weighting_details
;
 w=1/[\s^2^(Fo^2^)+35.9283P]
 where P=(Fo^2^+2Fc^2^)/3
;
_refine_ls_weighting_scheme calc
_refine_ls_wR_factor_gt 0.1022
_refine_ls_wR_factor_ref 0.1107
_reflns_Friedel_coverage 0.704
_reflns_Friedel_fraction_full 0.999
_reflns_Friedel_fraction_max 0.998
_reflns_number_gt 2178
_reflns_number_total 2880
_reflns_threshold_expression 'I > 2\s(I)'
_cod_data_source_file d0cc04501b2.cif
_cod_data_source_block a_a
_cod_depositor_comments 'Adding full bibliography for 7126920--7126923.cif.'
_cod_original_cell_volume 2498.4(17)
_cod_database_code 7126921
_shelxl_version_number 2013-2
_shelx_space_group_comment
;
The symmetry employed for this shelxl refinement is uniquely defined
by the following loop, which should always be used as a source of
symmetry information in preference to the above space-group names.
They are only intended as comments.
;
_shelx_estimated_absorpt_t_max 0.454
_shelx_estimated_absorpt_t_min 0.165
_olex2_refinement_description
;
1. Fixed Uiso
 At 1.2 times of:
  All C(H) groups, All C(H,H) groups
 At 1.5 times of:
  All C(H,H,H) groups
2.a Secondary CH2 refined with riding coordinates:
 C4(H4A,H4B), C5(H5A,H5B)
2.b Aromatic/amide H refined with riding coordinates:
 C2(H2)
2.c Idealised Me refined as rotating group:
 C1(H1A,H1B,H1C)
;
_olex2_submission_special_instructions 'No special instructions were received'

loop_
_space_group_symop_operation_xyz
'x, y, z'
'-x, -y, z+1/2'
'-y+1/2, x+1/2, z+1/4'
'y+1/2, -x+1/2, z+3/4'
'-x+1/2, y+1/2, -z+1/4'
'x+1/2, -y+1/2, -z+3/4'
'y, x, -z'
'-y, -x, -z+1/2'

loop_
_atom_site_label
_atom_site_type_symbol
_atom_site_fract_x
_atom_site_fract_y
_atom_site_fract_z
_atom_site_U_iso_or_equiv
_atom_site_adp_type
_atom_site_occupancy
_atom_site_site_symmetry_order
_atom_site_calc_flag
_atom_site_refinement_flags_posn
_atom_site_refinement_flags_adp
_atom_site_refinement_flags_occupancy
_atom_site_disorder_assembly
_atom_site_disorder_group
W1 W 0.29352(5) 0.43320(5) 0.27917(7) 0.0426(2) Uani 1 1 d . . . . .
P1 P 0.2737(3) 0.2933(4) 0.3919(4) 0.0360(11) Uani 1 1 d . . . . .
O3 O 0.3798(11) 0.5191(9) 0.5337(15) 0.067(4) Uani 1 1 d . . . . .
O2 O 0.3105(12) 0.6032(11) 0.1177(16) 0.079(5) Uani 1 1 d . . . . .
O5 O 0.2024(14) 0.3507(11) 0.0242(16) 0.090(5) Uani 1 1 d . . . . .
C9 C 0.3044(14) 0.5403(16) 0.1803(19) 0.056(6) Uani 1 1 d . . . . .
C2 C 0.2955(13) 0.1065(12) 0.520(2) 0.053(5) Uani 1 1 d . . . . .
H2 H 0.2932 0.0503 0.5457 0.064 Uiso 1 1 calc R . . . .
C8 C 0.3504(15) 0.4883(13) 0.446(2) 0.053(5) Uani 1 1 d . . . . .
C4 C 0.3339(13) 0.2051(14) 0.3329(17) 0.052(5) Uani 1 1 d . . . . .
H4A H 0.3175 0.1959 0.2393 0.062 Uiso 1 1 calc R . . . .
H4B H 0.3921 0.2232 0.3310 0.062 Uiso 1 1 calc R . . . .
O1 O 0.4686(12) 0.3739(16) 0.1565(19) 0.102(7) Uani 1 1 d . . . . .
C3 C 0.3333(14) 0.1189(17) 0.4016(19) 0.059(7) Uani 1 1 d . . . . .
C6 C 0.4052(17) 0.3955(17) 0.206(2) 0.068(7) Uani 1 1 d . . . . .
O4 O 0.1190(12) 0.5030(13) 0.385(2) 0.093(7) Uani 1 1 d . . . . .
C5 C 0.1649(12) 0.2558(14) 0.378(2) 0.050(5) Uani 1 1 d . . . . .
H5A H 0.1444 0.2674 0.2874 0.060 Uiso 1 1 calc R . . . .
H5B H 0.1642 0.1954 0.3908 0.060 Uiso 1 1 calc R . . . .
C10 C 0.1843(19) 0.4740(18) 0.346(2) 0.075(8) Uani 1 1 d . . . . .
C7 C 0.2355(14) 0.3783(14) 0.116(2) 0.051(5) Uani 1 1 d . . . . .
C1 C 0.3733(18) 0.0504(15) 0.327(2) 0.080(8) Uani 1 1 d . . . . .
H1A H 0.3722 0.0003 0.3813 0.120 Uiso 1 1 calc GR . . . .
H1B H 0.4305 0.0652 0.3075 0.120 Uiso 1 1 calc GR . . . .
H1C H 0.3436 0.0408 0.2439 0.120 Uiso 1 1 calc GR . . . .

loop_
_atom_site_aniso_label
_atom_site_aniso_U_11
_atom_site_aniso_U_22
_atom_site_aniso_U_33
_atom_site_aniso_U_23
_atom_site_aniso_U_13
_atom_site_aniso_U_12
W1 0.0505(5) 0.0534(5) 0.0239(3) 0.0058(4) -0.0001(4) -0.0028(5)
P1 0.045(3) 0.047(3) 0.016(2) 0.000(2) -0.0011(18) -0.007(3)
O3 0.094(12) 0.060(10) 0.047(8) -0.009(8) -0.031(9) 0.002(8)
O2 0.114(16) 0.068(11) 0.054(10) 0.025(9) -0.004(10) -0.009(10)
O5 0.135(16) 0.093(13) 0.041(8) -0.016(9) -0.028(12) -0.019(12)
C9 0.056(14) 0.084(17) 0.028(9) -0.010(10) -0.004(9) 0.002(12)
C2 0.056(12) 0.040(11) 0.063(13) -0.015(10) -0.002(13) -0.011(10)
C8 0.069(16) 0.046(13) 0.043(12) -0.012(10) 0.017(11) 0.002(11)
C4 0.059(13) 0.068(14) 0.028(9) -0.009(11) -0.013(9) -0.008(12)
O1 0.073(13) 0.17(2) 0.067(12) -0.011(13) 0.029(11) 0.005(13)
C3 0.047(13) 0.11(2) 0.021(9) -0.023(11) 0.005(9) -0.012(13)
C6 0.083(18) 0.098(19) 0.022(11) 0.006(11) -0.014(12) -0.005(14)
O4 0.057(12) 0.094(15) 0.127(18) 0.017(13) 0.011(12) 0.027(11)
C5 0.048(13) 0.054(13) 0.048(12) -0.005(10) -0.007(10) -0.005(10)
C10 0.09(2) 0.10(2) 0.035(12) 0.025(13) -0.028(13) -0.020(16)
C7 0.055(14) 0.045(13) 0.051(12) -0.005(11) 0.000(11) -0.007(10)
C1 0.11(2) 0.065(17) 0.067(16) -0.016(13) 0.005(16) 0.027(15)

loop_
_atom_type_symbol
_atom_type_description
_atom_type_scat_dispersion_real
_atom_type_scat_dispersion_imag
_atom_type_scat_source
C C 0.0033 0.0016 'International Tables Vol C Tables 4.2.6.8 and 6.1.1.4'
H H 0.0000 0.0000 'International Tables Vol C Tables 4.2.6.8 and 6.1.1.4'
O O 0.0106 0.0060 'International Tables Vol C Tables 4.2.6.8 and 6.1.1.4'
P P 0.1023 0.0942 'International Tables Vol C Tables 4.2.6.8 and 6.1.1.4'
W W -0.8490 6.8722 'International Tables Vol C Tables 4.2.6.8 and 6.1.1.4'

loop_
_geom_angle_atom_site_label_1
_geom_angle_atom_site_label_2
_geom_angle_atom_site_label_3
_geom_angle
_geom_angle_site_symmetry_1
_geom_angle_site_symmetry_3
_geom_angle_publ_flag
C9 W1 P1 176.1(6) . . ?
C9 W1 C8 89.3(8) . . ?
C9 W1 C6 90.1(10) . . ?
C9 W1 C7 91.3(8) . . ?
C8 W1 P1 94.6(6) . . ?
C6 W1 P1 90.3(7) . . ?
C6 W1 C8 91.5(9) . . ?
C6 W1 C7 89.4(9) . . ?
C10 W1 P1 91.9(7) . . ?
C10 W1 C9 87.6(9) . . ?
C10 W1 C8 88.9(9) . . ?
C10 W1 C6 177.7(10) . . ?
C10 W1 C7 90.3(9) . . ?
C7 W1 P1 84.9(6) . . ?
C7 W1 C8 179.0(8) . . ?
P1 P1 W1 122.9(2) 7_556 . ?
C4 P1 W1 118.9(7) . . ?
C4 P1 P1 97.3(7) . 7_556 ?
C4 P1 C5 103.0(9) . . ?
C5 P1 W1 112.0(7) . . ?
C5 P1 P1 99.3(7) . 7_556 ?
O2 C9 W1 178.2(17) . . ?
C3 C2 H2 113.4 . . ?
C3 C2 C5 133(2) . 7_556 ?
C5 C2 H2 113.4 7_556 . ?
O3 C8 W1 179(2) . . ?
P1 C4 H4A 106.4 . . ?
P1 C4 H4B 106.4 . . ?
H4A C4 H4B 106.5 . . ?
C3 C4 P1 123.7(15) . . ?
C3 C4 H4A 106.4 . . ?
C3 C4 H4B 106.4 . . ?
C2 C3 C4 122(2) . . ?
C2 C3 C1 122(2) . . ?
C1 C3 C4 116.4(18) . . ?
O1 C6 W1 177(2) . . ?
P1 C5 H5A 108.9 . . ?
P1 C5 H5B 108.9 . . ?
C2 C5 P1 113.4(14) 7_556 . ?
C2 C5 H5A 108.9 7_556 . ?
C2 C5 H5B 108.9 7_556 . ?
H5A C5 H5B 107.7 . . ?
O4 C10 W1 177(2) . . ?
O5 C7 W1 177(2) . . ?
C3 C1 H1A 109.5 . . ?
C3 C1 H1B 109.5 . . ?
C3 C1 H1C 109.5 . . ?
H1A C1 H1B 109.5 . . ?
H1A C1 H1C 109.5 . . ?
H1B C1 H1C 109.5 . . ?

loop_
_geom_bond_atom_site_label_1
_geom_bond_atom_site_label_2
_geom_bond_distance
_geom_bond_site_symmetry_2
_geom_bond_publ_flag
W1 P1 2.509(5) . ?
W1 C9 1.97(2) . ?
W1 C8 2.07(2) . ?
W1 C6 2.01(3) . ?
W1 C10 1.97(3) . ?
W1 C7 2.05(2) . ?
P1 P1 2.175(8) 7_556 ?
P1 C4 1.80(2) . ?
P1 C5 1.84(2) . ?
O3 C8 1.10(2) . ?
O2 C9 1.18(2) . ?
O5 C7 1.14(2) . ?
C2 H2 0.9300 . ?
C2 C3 1.33(3) . ?
C2 C5 1.51(3) 7_556 ?
C4 H4A 0.9700 . ?
C4 H4B 0.9700 . ?
C4 C3 1.53(3) . ?
O1 C6 1.17(3) . ?
C3 C1 1.46(3) . ?
O4 C10 1.20(3) . ?
C5 C2 1.51(3) 7_556 ?
C5 H5A 0.9700 . ?
C5 H5B 0.9700 . ?
C1 H1A 0.9600 . ?
C1 H1B 0.9600 . ?
C1 H1C 0.9600 . ?
